data_7233909
loop_
_publ_author_name
'Francisco J. Martinez-Casado'
'Miguel Ramos-Riesco'
'Jose A. Rodriguez-Cheda'
'Fabio Cucinotta'
'Alejandro Fernandez-Martinez'
'Leoncio Garrido'
'Emilio Matesanz'
'Leonardo Marchese'

_publ_section_title
;
 Short lead(ii) soaps: from weakly fluorescent crystals to strongly
 phosphorescent and structurally varied vitreous phases. A thermal,
 structural and spectroscopic study
;
_journal_name_full 'Journal of Materials Chemistry C'
_journal_page_first 9489
_journal_page_last 9496
_journal_paper_doi 10.1039/C4TC01645A
_journal_volume 2
_journal_year 2014
_chemical_formula_moiety 'C12 H22 O4 Pb'
_chemical_formula_sum 'C12 H22 O4 Pb'
_chemical_formula_weight 437.49
_chemical_name_common 'Lead(II) hexanoate'
_space_group_IT_number 2
_space_group_name_Hall '-P 1'
_space_group_name_H-M_alt 'P -1'
_symmetry_cell_setting triclinic
_symmetry_space_group_name_Hall '-P 1'
_symmetry_space_group_name_H-M 'P -1'
_cell_angle_alpha 91.969(2)
_cell_angle_beta 95.6808(17)
_cell_angle_gamma 88.8359(17)
_cell_formula_units_Z 2
_cell_length_a 4.83942(9)
_cell_length_b 7.30791(13)
_cell_length_c 20.6726(5)
_cell_measurement_temperature 298(2)
_cell_volume 726.98(3)
_computing_structure_refinement FULLPROF
_diffrn_ambient_temperature 298
_diffrn_detector 'scintillation counter'
_diffrn_detector_type Cyberstar
_diffrn_measurement_method '2\q scan'
_diffrn_radiation_monochromator Si(111)
_diffrn_radiation_wavelength 0.82660
_diffrn_source Synchrotron
_exptl_absorpt_coefficient_mu 5.8
_exptl_absorpt_correction_type cylinder
_exptl_crystal_density_diffrn 1.999
_pd_instr_location ' ?'
_pd_meas_2theta_range_inc 0.015000
_pd_meas_2theta_range_max 39.98516
_pd_meas_2theta_range_min 1.00016
_pd_meas_number_of_points 2600
_pd_meas_scan_method step
_pd_proc_2theta_range_inc 0.015000
_pd_proc_2theta_range_max 39.9523
_pd_proc_2theta_range_min 0.9673
_pd_proc_ls_background_function 'Interpolation of points'
_pd_proc_ls_pref_orient_corr ' ?'
_pd_proc_ls_profile_function Pseudo-Voigt
_pd_proc_ls_prof_R_factor 2.8474
_pd_proc_ls_prof_wR_expected 1.8569
_pd_proc_ls_prof_wR_factor 3.9352
_pd_proc_wavelength 0.826600
_pd_spec_mounting 'borosilicate capillary'
_pd_spec_mount_mode transmission
_pd_spec_shape cylinder
_refine_ls_goodness_of_fit_all 2.12
_refine_ls_number_parameters 86
_refine_ls_number_reflns 997
_refine_ls_number_restraints 0
_refine_ls_R_I_factor 4.2380
_cod_data_source_file 1000006.cif
_cod_data_source_block PCOD1000006
_cod_depositor_comments
;
The following automatic conversions were performed:

data item '_symmetry_cell_setting' value 'Triclinic' was changed to
'triclinic' in accordance with the built-in table derived from the
CIF Core dictionary named 'cif_core.dic' version 2.4.5 last updated
on 2014-11-21.

Automatic conversion script
Id: cif_fix_values 6909 2019-04-08 15:41:33Z antanas 
;
_cod_database_code 7233909
_pd_proc_ls_prof_cr_factor 10.4596
_pd_proc_ls_prof_cwr_factor 9.8989
_pd_proc_ls_prof_cwr_expected 4.6710
_pd_proc_ls_prof_chi2 4.4911
_pd_proc_ls_prof_echi2 4.6584

loop_
_symmetry_equiv_pos_as_xyz
x,y,z
-x,-y,-z

loop_
_atom_site_label
_atom_site_fract_x
_atom_site_fract_y
_atom_site_fract_z
_atom_site_U_iso_or_equiv
_atom_site_occupancy
_atom_site_adp_type
_atom_site_type_symbol
Pb1 0.20355 0.25180 0.03697 0.055(2) 1.00000 Uiso Pb
O1 0.17782 -0.09611 0.04284 0.055(7) 1.00000 Uiso O
O2 0.17252 -0.39110 0.05624 0.055(7) 1.00000 Uiso O
O3 -0.20922 0.28361 0.09584 0.055(7) 1.00000 Uiso O
O4 0.17442 0.23091 0.15234 0.055(7) 1.00000 Uiso O
C1 0.25900 -0.23541 0.07434 0.055(7) 1.00000 Uiso C
C2 0.46100 -0.21002 0.13504 0.055(7) 1.00000 Uiso C
H1 0.54020 -0.08690 0.13727 0.055(7) 1.00000 Uiso H
H2 0.61040 -0.29600 0.13357 0.055(7) 1.00000 Uiso H
C3 0.30700 -0.24252 0.19524 0.055(7) 1.00000 Uiso C
H3 0.14240 -0.16880 0.19299 0.055(7) 1.00000 Uiso H
H4 0.24940 -0.37020 0.19546 0.055(7) 1.00000 Uiso H
C4 0.48900 -0.19352 0.25804 0.055(7) 1.00000 Uiso C
H5 0.53460 -0.06370 0.25905 0.055(7) 1.00000 Uiso H
H6 0.65990 -0.25990 0.25837 0.055(7) 1.00000 Uiso H
C5 0.35030 -0.23802 0.31955 0.055(7) 1.00000 Uiso C
H7 0.17520 -0.17560 0.31836 0.055(7) 1.00000 Uiso H
H8 0.31120 -0.36870 0.31948 0.055(7) 1.00000 Uiso H
C6 0.52940 -0.18130 0.38246 0.055(7) 1.00000 Uiso C
H9 0.56340 -0.03428 0.38330 0.055(7) 1.00000 Uiso H
H10 0.72867 -0.25413 0.38432 0.055(7) 1.00000 Uiso H
H11 0.42269 -0.21542 0.42440 0.055(7) 1.00000 Uiso H
C7 -0.06920 0.27051 0.14864 0.055(7) 1.00000 Uiso C
C8 -0.20420 0.31052 0.21124 0.055(7) 1.00000 Uiso C
H12 -0.24510 0.43980 0.21366 0.055(7) 1.00000 Uiso H
H13 -0.37780 0.24230 0.20928 0.055(7) 1.00000 Uiso H
C9 -0.02520 0.26132 0.27284 0.055(7) 1.00000 Uiso C
H14 0.15320 0.32400 0.27376 0.055(7) 1.00000 Uiso H
H15 0.00700 0.13050 0.27185 0.055(7) 1.00000 Uiso H
C10 -0.16020 0.31372 0.33434 0.055(7) 1.00000 Uiso C
H16 -0.33820 0.25140 0.33308 0.055(7) 1.00000 Uiso H
H17 -0.19080 0.44450 0.33521 0.055(7) 1.00000 Uiso H
C11 0.01930 0.26352 0.39625 0.055(7) 1.00000 Uiso C
H18 0.19600 0.32780 0.39767 0.055(7) 1.00000 Uiso H
H19 0.05340 0.13310 0.39464 0.055(7) 1.00000 Uiso H
C12 -0.11740 0.31230 0.45826 0.055(7) 1.00000 Uiso C
H20 -0.31209 0.23927 0.45747 0.055(7) 1.00000 Uiso H
H21 -0.15927 0.45940 0.46102 0.055(7) 1.00000 Uiso H
H22 0.02121 0.27304 0.50046 0.055(7) 1.00000 Uiso H

loop_
_atom_type_symbol
_atom_type_scat_Cromer_Mann_a1
_atom_type_scat_Cromer_Mann_b1
_atom_type_scat_Cromer_Mann_a2
_atom_type_scat_Cromer_Mann_b2
_atom_type_scat_Cromer_Mann_a3
_atom_type_scat_Cromer_Mann_b3
_atom_type_scat_Cromer_Mann_a4
_atom_type_scat_Cromer_Mann_b4
_atom_type_scat_Cromer_Mann_c
_atom_type_scat_dispersion_real
_atom_type_scat_dispersion_imag
_atom_type_scat_source
pb 31.06170 0.69020 13.06370 2.35760 18.44200 8.61800 5.96960 47.25790 13.41180 -4.13300 10.10200 International_Tables_for_Crystallography_Vol.C(1991)_Tables_6.1.1.4_and_6.1.1.5
o 3.04850 13.27710 2.28680 5.70110 1.54630 0.32390 0.86700 32.90890 0.25080 0.00800 0.00600 International_Tables_for_Crystallography_Vol.C(1991)_Tables_6.1.1.4_and_6.1.1.5
c 2.31000 20.84390 1.02000 10.20750 1.58860 0.56870 0.86500 51.65120 0.21560 0.00200 0.00200 International_Tables_for_Crystallography_Vol.C(1991)_Tables_6.1.1.4_and_6.1.1.5
h 0.49300 10.51090 0.32291 26.12570 0.14019 3.14236 0.04081 57.79970 0.00304 0.00000 0.00000 International_Tables_for_Crystallography_Vol.C(1991)_Tables_6.1.1.4_and_6.1.1.5

loop_
_geom_bond_atom_site_label_1
_geom_bond_atom_site_label_2
_geom_bond_distance
_geom_bond_site_symmetry_2
Pb1 O1 2.55569(5) 1_555
Pb1 O1 2.60315(6) 2_555
Pb1 O2 2.62983(5) 1_565
Pb1 O2 2.72520(6) 2_555
Pb1 O3 2.44302(5) 1_555
Pb1 O4 2.41327(6) 1_555
Pb1 C7 2.76847(6) 1_555
O1 O1 2.74625(6) 2_555
O1 O2 2.18389(4) 1_555
O1 C1 1.26228(3) 1_555
O1 C2 2.39781(6) 1_555
O2 O1 2.18389(4) 1_555
O2 C1 1.25250(3) 1_555
O2 C2 2.41465(6) 1_555
O3 O4 2.12886(5) 1_555
O3 C7 1.23201(3) 1_555
O3 C8 2.38473(6) 1_555
O4 O3 2.12886(5) 1_555
O4 C7 1.20391(2) 1_555
O4 C8 2.35119(5) 1_555
O4 C9 2.76000(6) 1_555
C1 O1 1.26228(3) 1_555
C1 O2 1.25250(3) 1_555
C1 C2 1.52091(4) 1_555
C1 C3 2.48933(6) 1_555
C2 O1 2.39781(6) 1_555
C2 O2 2.41465(6) 1_555
C2 C1 1.52091(4) 1_555
